data_7060648
loop_
_publ_author_name
'Juneja, Navkiran'
'Unruh, Daniel K.'
'Groeneman, Ryan H.'
'Hutchins, Kristin M.'

_publ_section_title
;
 Positive thermal expansion facilitates the formation of argentophilic
 forces following an order--disorder phase transition
;
_journal_issue 20
_journal_name_full 'New Journal of Chemistry'
_journal_page_first 8898
_journal_page_last 8901
_journal_paper_doi 10.1039/D1NJ00312G
_journal_volume 45
_journal_year 2021
_chemical_formula_moiety 'C27 H22 Ag F3 N2 O3 S'
_chemical_formula_sum 'C27 H22 Ag F3 N2 O3 S'
_chemical_formula_weight 619.39
_space_group_crystal_system monoclinic
_space_group_IT_number 15
_space_group_name_Hall '-C 2yc'
_space_group_name_H-M_alt 'C 1 2/c 1'
_atom_sites_solution_hydrogens geom
_atom_sites_solution_primary dual
_audit_creation_date 2021-01-07
_audit_creation_method
;
Olex2 1.3-ac4
(compiled 2020.03.28 svn.rd84adfe8 for Rigaku Oxford Diffraction, GUI svn.r6032)
;
_audit_update_record
;
2021-01-13 deposited with the CCDC.	2021-05-03 downloaded from the CCDC.
;
_cell_angle_alpha 90
_cell_angle_beta 97.9270(10)
_cell_angle_gamma 90
_cell_formula_units_Z 8
_cell_length_a 22.05900(10)
_cell_length_b 12.67000(10)
_cell_length_c 18.32840(10)
_cell_measurement_reflns_used 35980
_cell_measurement_temperature 190.04(10)
_cell_measurement_theta_max 77.5220
_cell_measurement_theta_min 4.0270
_cell_volume 5073.61(6)
_computing_cell_refinement 'CrysAlisPro 1.171.40.84a (Rigaku OD, 2020)'
_computing_data_collection 'CrysAlisPro 1.171.40.84a (Rigaku OD, 2020)'
_computing_data_reduction 'CrysAlisPro 1.171.40.84a (Rigaku OD, 2020)'
_computing_molecular_graphics 'Olex2 1.3-ac4 (Dolomanov et al., 2009)'
_computing_publication_material 'Olex2 1.3-ac4 (Dolomanov et al., 2009)'
_computing_structure_refinement 'XL  (Sheldrick, 2008)'
_computing_structure_solution 'SHELXT 2018/2 (Sheldrick, 2018)'
_diffrn_ambient_environment N~2~
_diffrn_ambient_temperature 190.04(10)
_diffrn_detector 'Hybrid Pixel Array Detector'
_diffrn_detector_area_resol_mean 10.0000
_diffrn_detector_type HyPix
_diffrn_measured_fraction_theta_full 0.993
_diffrn_measured_fraction_theta_max 0.953
_diffrn_measurement_details
;
List of Runs (angles in degrees, time in seconds):

  # Type    Start    End  Width  t~exp~   \w     \q     \k     \f   Frames
#--------------------------------------------------------------------------
  1  \w     86.00 129.00   0.50    0.70    --  107.75  77.00 150.00   86
  2  \w    147.00 173.00   0.50    0.70    --  107.75  77.00   0.00   52
  3  \w     90.00 126.00   0.50    0.70    --  107.75  77.00-150.00   72
  4  \w     85.00 121.00   0.50    0.70    --  107.75  77.00-180.00   72
  5  \w    150.00 176.00   0.50    0.70    --  107.75  77.00-180.00   52
  6  \w     89.00 145.00   0.50    0.70    --  107.75  77.00-120.00  112
  7  \w     91.00 159.00   0.50    0.70    --  107.75  61.00-120.00  136
  8  \w     94.00 142.00   0.50    0.70    --  107.75  61.00-150.00   96
  9  \w    138.00 167.00   0.50    0.70    --  107.75  45.00  30.00   58
 10  \w     94.00 178.00   0.50    0.70    --  107.75  52.00 105.00  168
 11  \w    141.00 177.00   0.50    0.70    --  107.75  77.00 150.00   72
 12  \w     92.00 156.00   0.50    0.70    --  107.75  61.00 150.00  128
 13  \w     35.00 121.00   0.50    0.18    --   48.09  52.00 105.00  172
 14  \w    108.00 172.00   0.50    0.70    --  107.75  45.00  90.00  128
 15  \w    111.00 177.00   0.50    0.70    --  107.75  45.00  60.00  132
 16  \w    100.00 133.00   0.50    0.70    --  107.75  45.00  30.00   66
 17  \w     95.00 153.00   0.50    0.70    --  107.75  15.00-120.00  116
 18  \w     36.00 121.00   0.50    0.18    --   48.09  38.00 -90.00  170
 19  \w    -23.00  62.00   0.50    0.18    --   48.09 -52.00 -39.00  170
 20  \w    -26.00  28.00   0.50    0.18    --   48.09 -19.00-180.00  108
 21  \w    -26.00  28.00   0.50    0.18    --   48.09 -19.00 -30.00  108
 22  \w    -26.00  28.00   0.50    0.18    --   48.09 -19.00   0.00  108
 23  \w     35.00 104.00   0.50    0.70    --  107.75 -94.00  30.00  138
 24  \w     36.00 103.00   0.50    0.70    --  107.75 -77.00  60.00  134
 25  \w     42.00  88.00   0.50    0.70    --  107.75-125.00  30.00   92
 26  \w     35.00  63.00   0.50    0.70    --  107.75 -61.00  30.00   56
 27  \w     67.00  99.00   0.50    0.70    --  107.75 -77.00 -60.00   64
 28  \w     36.00  72.00   0.50    0.70    --  107.75 -61.00 -60.00   72
 29  \w     36.00  73.00   0.50    0.70    --  107.75 -61.00 -90.00   74
 30  \w     35.00  61.00   0.50    0.70    --  107.75 -52.00 -39.00   52
 31  \w     37.00  77.00   0.50    0.70    --  107.75-125.00-120.00   80
 32  \w     35.00 106.00   0.50    0.70    --  107.75 -77.00-120.00  142
 33  \w     35.00  63.00   0.50    0.70    --  107.75 -61.00-120.00   56
 34  \w     43.00  72.00   0.50    0.70    --  107.75 -61.00-180.00   58
 35  \w    -57.00  24.00   0.50    0.18    --  -48.09  52.00 105.00  162
 36  \w    -57.00 -14.00   0.50    0.70    --  -86.25  52.00 105.00   86
 37  \w    -49.00 -14.00   0.50    0.70    --  -86.25  45.00  60.00   70
 38  \w    -49.00 -14.00   0.50    0.70    --  -86.25  45.00 -60.00   70
 39  \w    -49.00 -14.00   0.50    0.70    --  -86.25  45.00-120.00   70
 40  \w    -49.00 -14.00   0.50    0.70    --  -86.25  45.00-150.00   70
 41  \w   -161.00 -73.00   0.50    0.70    --  -86.25 -30.00-150.00  176
 42  \w   -159.00 -63.00   0.50    0.70    --  -86.25 -77.00-150.00  192
 43  \w   -159.00 -63.00   0.50    0.70    --  -86.25 -77.00-120.00  192
 44  \w   -121.00 -36.00   0.50    0.18    --  -48.09 -38.00-180.00  170
 45  \w   -158.00 -73.00   0.50    0.70    --  -86.25 -45.00 -90.00  170
 46  \w   -159.00 -72.00   0.50    0.70    --  -86.25 -52.00 -39.00  174
 47  \w   -120.00 -34.00   0.50    0.18    --  -48.09 -52.00 -39.00  172
 48  \w   -121.00 -73.00   0.50    0.18    --  -48.09-125.00  30.00   96
 49  \w   -121.00 -73.00   0.50    0.18    --  -48.09-125.00-150.00   96
;
_diffrn_measurement_device 'four-circle diffractometer'
_diffrn_measurement_device_type 'XtaLAB Synergy, Dualflex, HyPix'
_diffrn_measurement_method '\w scans'
_diffrn_orient_matrix_type 'CrysAlisPro convention (1999,Acta A55,543-557)'
_diffrn_orient_matrix_UB_11 0.0188135000
_diffrn_orient_matrix_UB_12 -0.0614874000
_diffrn_orient_matrix_UB_13 0.0720970000
_diffrn_orient_matrix_UB_21 0.0583578000
_diffrn_orient_matrix_UB_22 -0.0384803000
_diffrn_orient_matrix_UB_23 -0.0293513000
_diffrn_orient_matrix_UB_31 0.0348490000
_diffrn_orient_matrix_UB_32 0.0975352000
_diffrn_orient_matrix_UB_33 0.0338080000
_diffrn_radiation_monochromator mirror
_diffrn_radiation_probe x-ray
_diffrn_radiation_type 'Cu K\a'
_diffrn_radiation_wavelength 1.54184
_diffrn_reflns_av_R_equivalents 0.0558
_diffrn_reflns_av_unetI/netI 0.0291
_diffrn_reflns_Laue_measured_fraction_full 0.993
_diffrn_reflns_Laue_measured_fraction_max 0.953
_diffrn_reflns_limit_h_max 27
_diffrn_reflns_limit_h_min -27
_diffrn_reflns_limit_k_max 15
_diffrn_reflns_limit_k_min -15
_diffrn_reflns_limit_l_max 23
_diffrn_reflns_limit_l_min -21
_diffrn_reflns_number 29905
_diffrn_reflns_point_group_measured_fraction_full 0.993
_diffrn_reflns_point_group_measured_fraction_max 0.953
_diffrn_reflns_theta_full 67.684
_diffrn_reflns_theta_max 77.482
_diffrn_reflns_theta_min 4.033
_diffrn_source 'micro-focus sealed X-ray tube'
_diffrn_source_type 'PhotonJet (Cu) X-ray Source'
_exptl_absorpt_coefficient_mu 7.626
_exptl_absorpt_correction_T_max 1.000
_exptl_absorpt_correction_T_min 0.150
_exptl_absorpt_correction_type gaussian
_exptl_absorpt_process_details
;
CrysAlisPro 1.171.40.84a (Rigaku Oxford Diffraction, 2020)
Numerical absorption correction based on gaussian integration over
a multifaceted crystal model
Empirical absorption correction using spherical harmonics,
implemented in SCALE3 ABSPACK scaling algorithm.
;
_exptl_crystal_colour 'clear colourless'
_exptl_crystal_colour_lustre clear
_exptl_crystal_colour_primary colourless
_exptl_crystal_density_diffrn 1.622
_exptl_crystal_description irregular
_exptl_crystal_F_000 2496
_exptl_crystal_size_max 0.335
_exptl_crystal_size_mid 0.267
_exptl_crystal_size_min 0.169
_refine_diff_density_max 1.351
_refine_diff_density_min -0.700
_refine_diff_density_rms 0.070
_refine_ls_extinction_method none
_refine_ls_goodness_of_fit_ref 1.031
_refine_ls_hydrogen_treatment constr
_refine_ls_matrix_type full
_refine_ls_number_parameters 397
_refine_ls_number_reflns 5136
_refine_ls_number_restraints 258
_refine_ls_restrained_S_all 1.007
_refine_ls_R_factor_all 0.0389
_refine_ls_R_factor_gt 0.0374
_refine_ls_shift/su_max 0.001
_refine_ls_shift/su_mean 0.000
_refine_ls_structure_factor_coef Fsqd
_refine_ls_weighting_details 'w=1/[\s^2^(Fo^2^)+(0.0495P)^2^+10.8703P] where P=(Fo^2^+2Fc^2^)/3'
_refine_ls_weighting_scheme calc
_refine_ls_wR_factor_gt 0.0984
_refine_ls_wR_factor_ref 0.0996
_reflns_Friedel_coverage 0.000
_reflns_number_gt 4843
_reflns_number_total 5136
_reflns_threshold_expression 'I > 2\s(I)'
_cod_data_source_file d1nj00312g2.cif
_cod_data_source_block hut20_101_06_190_00
_cod_depositor_comments 'Adding full bibliography for 7060642--7060658.cif.'
_cod_database_code 7060648
_shelx_shelxl_version_number 2018/3
_chemical_oxdiff_formula 'C11 H10 N O'
_shelx_space_group_comment
;
The symmetry employed for this shelxl refinement is uniquely defined
by the following loop, which should always be used as a source of
symmetry information in preference to the above space-group names.
They are only intended as comments.
;
_reflns_odcompleteness_completeness 99.60
_reflns_odcompleteness_iscentric 1
_reflns_odcompleteness_theta 66.97
_olex2_refinement_description
;
1. Fixed Uiso
 At 1.2 times of:
  All C(H) groups
2. Restrained distances
 C6A-C7A = C6B-C7B
 1.32759 with sigma of 0.02
 C3A-C6A = C3B-C6B = C7A-C8 = C7B-C8
 1.49431 with sigma of 0.02
3. Uiso/Uaniso restraints and constraints
C6A \\sim C7A \\sim C6B \\sim C7B: within 2A with sigma of 0.01 and sigma for
terminal atoms of 0.02 within 2A
N1B \\sim C1B \\sim C2B \\sim C3B \\sim C4B \\sim C5B \\sim N1A \\sim C1A \\sim
C2A \\sim C3A \\sim C4A \\sim C5A \\sim C6A \\sim C6B \\sim C7A \\sim C7B:
within 2A with sigma of 0.01 and sigma for terminal atoms of 0.02 within 2A
4. Others
 Sof(N1B)=Sof(C1B)=Sof(H1B)=Sof(C2B)=Sof(H2B)=Sof(C3B)=Sof(C4B)=Sof(H4B)=
 Sof(C5B)=Sof(H5B)=Sof(C6B)=Sof(H6B)=Sof(C7B)=Sof(H7B)=1-FVAR(1)
 Sof(C6A)=Sof(H6A)=Sof(C7A)=Sof(H7A)=Sof(N1A)=Sof(C1A)=Sof(H1A)=Sof(C2A)=
 Sof(H2A)=Sof(C3A)=Sof(C4A)=Sof(H4A)=Sof(C5A)=Sof(H5A)=FVAR(1)
5.a Aromatic/amide H refined with riding coordinates:
 C1B(H1B), C2B(H2B), C4B(H4B), C5B(H5B), C6A(H6A), C7A(H7A), C6B(H6B),
 C7B(H7B), C9(H9), C10(H10), C11(H11), C12(H12), C13(H13), C14(H14), C15(H15),
 C17(H17), C18(H18), C19(H19), C20(H20), C22(H22), C23(H23), C24(H24), C25(H25),
  C26(H26), C1A(H1A), C2A(H2A), C4A(H4A), C5A(H5A)
5.b Fitted hexagon refined as free rotating group:
 N1B(C1B,C2B,C3B,C4B,C5B)
;
_olex2_submission_special_instructions 'No special instructions were received'
_oxdiff_exptl_absorpt_empirical_details
;
Empirical correction (ABSPACK) includes:
- Absorption correction using spherical harmonics
- Frame scaling
- Detector area scaling
;
_oxdiff_exptl_absorpt_empirical_full_max 2.418
_oxdiff_exptl_absorpt_empirical_full_min 0.413

loop_
_space_group_symop_operation_xyz
'x, y, z'
'-x, y, -z+1/2'
'x+1/2, y+1/2, z'
'-x+1/2, y+1/2, -z+1/2'
'-x, -y, -z'
'x, -y, z-1/2'
'-x+1/2, -y+1/2, -z'
'x+1/2, -y+1/2, z-1/2'

loop_
_atom_site_label
_atom_site_type_symbol
_atom_site_fract_x
_atom_site_fract_y
_atom_site_fract_z
_atom_site_U_iso_or_equiv
_atom_site_adp_type
_atom_site_occupancy
_atom_site_site_symmetry_order
_atom_site_calc_flag
_atom_site_refinement_flags_posn
_atom_site_refinement_flags_adp
_atom_site_refinement_flags_occupancy
_atom_site_disorder_assembly
_atom_site_disorder_group
Ag1 Ag 0.49817(2) 0.36180(2) 0.54639(2) 0.04962(10) Uani 1 1 d . . . . .
N1B N 0.4385(18) 0.394(4) 0.610(3) 0.042(3) Uani 0.066(5) 1 d G U P A 2
C1B C 0.381(2) 0.349(4) 0.606(3) 0.042(3) Uani 0.066(5) 1 d G U P A 2
H1B H 0.370573 0.291410 0.575167 0.050 Uiso 0.066(5) 1 calc R U P A 2
C2B C 0.3384(16) 0.388(3) 0.649(3) 0.041(3) Uani 0.066(5) 1 d G U P A 2
H2B H 0.299821 0.357745 0.645924 0.049 Uiso 0.066(5) 1 calc R U P A 2
C3B C 0.3537(17) 0.474(3) 0.6953(19) 0.040(2) Uani 0.066(5) 1 d DG U P A 2
C4B C 0.4114(19) 0.519(2) 0.6994(18) 0.041(3) Uani 0.066(5) 1 d G U P A 2
H4B H 0.421624 0.576335 0.730584 0.049 Uiso 0.066(5) 1 calc R U P A 2
C5B C 0.4538(15) 0.479(3) 0.657(2) 0.041(3) Uani 0.066(5) 1 d G U P A 2
H5B H 0.492376 0.510001 0.659826 0.049 Uiso 0.066(5) 1 calc R U P A 2
N2 N 0.57872(11) 0.34284(19) 0.49541(13) 0.0407(5) Uani 1 1 d . . . . .
C6A C 0.27284(14) 0.4589(2) 0.72551(17) 0.0397(7) Uani 0.934(5) 1 d D U P A 1
H6A H 0.236225 0.425760 0.707358 0.048 Uiso 0.934(5) 1 calc R U P A 1
C7A C 0.27357(14) 0.5187(3) 0.78514(17) 0.0382(7) Uani 0.934(5) 1 d D U P A 1
H7A H 0.309982 0.552820 0.802733 0.046 Uiso 0.934(5) 1 calc R U P A 1
C6B C 0.3095(16) 0.496(3) 0.750(2) 0.041(3) Uani 0.066(5) 1 d D U P A 2
H6B H 0.332123 0.525445 0.791134 0.049 Uiso 0.066(5) 1 calc R U P A 2
C7B C 0.2519(17) 0.491(4) 0.763(2) 0.040(3) Uani 0.066(5) 1 d D U P A 2
H7B H 0.225899 0.453173 0.727754 0.048 Uiso 0.066(5) 1 calc R U P A 2
C8 C 0.22104(13) 0.5349(2) 0.82547(16) 0.0412(6) Uani 1 1 d D . . . .
C9 C 0.16072(13) 0.5079(2) 0.79676(16) 0.0434(6) Uani 1 1 d . . . . .
H9 H 0.152171 0.479875 0.749575 0.052 Uiso 1 1 calc R U . . .
C10 C 0.11394(13) 0.5232(2) 0.83901(17) 0.0453(6) Uani 1 1 d . . . . .
H10 H 0.073942 0.505359 0.820187 0.054 Uiso 1 1 calc R U . . .
C11 C 0.12671(14) 0.5650(2) 0.90894(17) 0.0461(7) Uani 1 1 d . . . . .
H11 H 0.095220 0.574762 0.937178 0.055 Uiso 1 1 calc R U . . .
C12 C 0.18537(15) 0.5921(3) 0.93715(18) 0.0492(7) Uani 1 1 d . . . . .
H12 H 0.193504 0.619797 0.984475 0.059 Uiso 1 1 calc R U . . .
C13 C 0.23240(14) 0.5785(3) 0.89578(17) 0.0463(7) Uani 1 1 d . . . . .
H13 H 0.271970 0.598507 0.914924 0.056 Uiso 1 1 calc R U . . .
C14 C 0.58638(13) 0.2604(2) 0.45169(16) 0.0417(6) Uani 1 1 d . . . . .
H14 H 0.554757 0.211568 0.442422 0.050 Uiso 1 1 calc R U . . .
C15 C 0.63856(13) 0.2442(2) 0.41984(16) 0.0400(6) Uani 1 1 d . . . . .
H15 H 0.641353 0.185990 0.389554 0.048 Uiso 1 1 calc R U . . .
C16 C 0.68703(12) 0.3146(2) 0.43286(15) 0.0371(5) Uani 1 1 d . . . . .
C17 C 0.67971(13) 0.3989(2) 0.47961(17) 0.0422(6) Uani 1 1 d . . . . .
H17 H 0.711182 0.447591 0.490829 0.051 Uiso 1 1 calc R U . . .
C18 C 0.62640(13) 0.4104(2) 0.50910(16) 0.0432(6) Uani 1 1 d . . . . .
H18 H 0.622765 0.467500 0.540098 0.052 Uiso 1 1 calc R U . . .
C19 C 0.74284(12) 0.2967(2) 0.40003(16) 0.0399(6) Uani 1 1 d . . . . .
H19 H 0.744730 0.236370 0.371503 0.048 Uiso 1 1 calc R U . . .
C20 C 0.79117(13) 0.3606(2) 0.40810(17) 0.0408(6) Uani 1 1 d . . . . .
H20 H 0.787356 0.421941 0.434924 0.049 Uiso 1 1 calc R U . . .
C21 C 0.84959(13) 0.3462(2) 0.37999(16) 0.0394(6) Uani 1 1 d . . . . .
C22 C 0.86089(14) 0.2653(3) 0.33227(17) 0.0465(7) Uani 1 1 d . . . . .
H22 H 0.829623 0.219186 0.314128 0.056 Uiso 1 1 calc R U . . .
C23 C 0.91869(15) 0.2535(3) 0.31177(19) 0.0506(7) Uani 1 1 d . . . . .
H23 H 0.925799 0.199507 0.279619 0.061 Uiso 1 1 calc R U . . .
C24 C 0.96569(14) 0.3205(3) 0.33835(18) 0.0485(7) Uani 1 1 d . . . . .
H24 H 1.004595 0.310694 0.325370 0.058 Uiso 1 1 calc R U . . .
C25 C 0.95465(13) 0.4023(3) 0.38439(18) 0.0475(7) Uani 1 1 d . . . . .
H25 H 0.986121 0.448282 0.402162 0.057 Uiso 1 1 calc R U . . .
C26 C 0.89706(13) 0.4161(2) 0.40412(16) 0.0423(6) Uani 1 1 d . . . . .
H26 H 0.889754 0.472772 0.433946 0.051 Uiso 1 1 calc R U . . .
S1 S 0.39614(3) 0.24564(6) 0.40239(4) 0.04041(16) Uani 1 1 d . . . . .
F1 F 0.39321(12) 0.24929(17) 0.25940(10) 0.0710(6) Uani 1 1 d . . . . .
F2 F 0.45267(13) 0.13228(17) 0.31302(13) 0.0750(7) Uani 1 1 d . . . . .
F3 F 0.47897(11) 0.2946(2) 0.31970(12) 0.0786(7) Uani 1 1 d . . . . .
O1 O 0.34087(10) 0.1851(2) 0.38782(14) 0.0646(7) Uani 1 1 d . . . . .
O2 O 0.38838(14) 0.3575(2) 0.40579(16) 0.0683(7) Uani 1 1 d . . . . .
O3 O 0.44064(9) 0.20373(19) 0.45988(11) 0.0498(5) Uani 1 1 d . . . . .
C27 C 0.43226(15) 0.2291(2) 0.31964(16) 0.0469(7) Uani 1 1 d . . . . .
N1A N 0.42448(13) 0.4005(3) 0.60730(19) 0.0393(7) Uani 0.934(5) 1 d . U P A 1
C1A C 0.37145(18) 0.3470(3) 0.5945(2) 0.0433(8) Uani 0.934(5) 1 d . U P A 1
H1A H 0.367875 0.294737 0.558544 0.052 Uiso 0.934(5) 1 calc R U P A 1
C2A C 0.32229(17) 0.3648(3) 0.6313(2) 0.0422(7) Uani 0.934(5) 1 d . U P A 1
H2A H 0.286627 0.325648 0.619510 0.051 Uiso 0.934(5) 1 calc R U P A 1
C3A C 0.32565(15) 0.4412(2) 0.68609(16) 0.0370(7) Uani 0.934(5) 1 d D U P A 1
C4A C 0.38059(19) 0.4968(3) 0.70000(18) 0.0430(8) Uani 0.934(5) 1 d . U P A 1
H4A H 0.385366 0.548804 0.736153 0.052 Uiso 0.934(5) 1 calc R U P A 1
C5A C 0.42792(16) 0.4749(3) 0.66025(19) 0.0430(7) Uani 0.934(5) 1 d . U P A 1
H5A H 0.463972 0.513470 0.670548 0.052 Uiso 0.934(5) 1 calc R U P A 1

loop_
_atom_site_aniso_label
_atom_site_aniso_U_11
_atom_site_aniso_U_22
_atom_site_aniso_U_33
_atom_site_aniso_U_23
_atom_site_aniso_U_13
_atom_site_aniso_U_12
Ag1 0.04058(14) 0.06186(17) 0.05020(15) -0.00396(9) 0.01965(10) -0.00176(9)
N1B 0.043(5) 0.040(5) 0.045(5) -0.005(5) 0.010(5) -0.003(5)
C1B 0.043(5) 0.041(5) 0.044(5) -0.006(5) 0.014(5) -0.002(5)
C2B 0.042(4) 0.040(4) 0.044(4) -0.006(4) 0.013(4) -0.002(4)
C3B 0.039(4) 0.039(4) 0.043(4) -0.007(4) 0.012(4) -0.001(4)
C4B 0.039(5) 0.040(5) 0.045(5) -0.007(5) 0.013(5) -0.002(5)
C5B 0.041(5) 0.039(5) 0.045(5) -0.007(5) 0.012(5) -0.002(5)
N2 0.0383(12) 0.0444(13) 0.0412(12) 0.0034(10) 0.0113(10) -0.0011(10)
C6A 0.0369(14) 0.0414(15) 0.0415(15) -0.0007(12) 0.0078(12) -0.0018(12)
C7A 0.0338(14) 0.0412(16) 0.0402(15) -0.0008(12) 0.0071(12) 0.0006(12)
C6B 0.039(4) 0.042(4) 0.043(4) -0.006(4) 0.011(4) 0.000(4)
C7B 0.036(6) 0.043(6) 0.044(6) -0.005(6) 0.010(6) 0.000(6)
C8 0.0385(14) 0.0381(14) 0.0499(16) 0.0111(12) 0.0168(12) 0.0106(11)
C9 0.0452(15) 0.0450(15) 0.0421(14) 0.0033(12) 0.0131(12) 0.0074(12)
C10 0.0371(14) 0.0469(16) 0.0544(17) 0.0056(13) 0.0148(12) 0.0050(12)
C11 0.0487(16) 0.0446(16) 0.0484(16) 0.0066(13) 0.0194(13) 0.0121(13)
C12 0.0544(18) 0.0493(17) 0.0448(16) 0.0014(13) 0.0098(13) 0.0150(14)
C13 0.0436(15) 0.0478(16) 0.0471(16) 0.0049(13) 0.0052(12) 0.0058(12)
C14 0.0387(14) 0.0440(15) 0.0428(15) 0.0019(12) 0.0068(11) -0.0073(11)
C15 0.0386(14) 0.0393(14) 0.0419(14) -0.0040(11) 0.0048(11) -0.0015(11)
C16 0.0335(12) 0.0388(14) 0.0391(13) 0.0020(11) 0.0052(10) 0.0015(10)
C17 0.0364(14) 0.0410(15) 0.0499(16) -0.0034(12) 0.0079(11) -0.0067(11)
C18 0.0447(15) 0.0409(15) 0.0450(15) -0.0025(12) 0.0104(12) -0.0026(12)
C19 0.0375(13) 0.0410(14) 0.0421(14) -0.0001(11) 0.0089(11) 0.0007(11)
C20 0.0382(14) 0.0431(15) 0.0424(15) 0.0013(11) 0.0107(11) 0.0024(11)
C21 0.0335(13) 0.0444(15) 0.0417(14) 0.0022(11) 0.0097(11) 0.0018(11)
C22 0.0396(15) 0.0522(17) 0.0495(16) -0.0084(13) 0.0119(12) -0.0047(12)
C23 0.0489(17) 0.0537(18) 0.0523(17) -0.0070(14) 0.0183(14) 0.0013(14)
C24 0.0359(14) 0.0559(18) 0.0570(18) 0.0072(14) 0.0187(13) 0.0035(13)
C25 0.0362(14) 0.0514(17) 0.0558(18) 0.0025(14) 0.0103(12) -0.0073(12)
C26 0.0403(14) 0.0406(15) 0.0477(15) -0.0001(12) 0.0119(12) -0.0027(11)
S1 0.0350(3) 0.0512(4) 0.0354(3) -0.0060(3) 0.0062(2) 0.0023(3)
F1 0.1065(18) 0.0671(13) 0.0361(9) 0.0003(9) -0.0021(10) -0.0015(12)
F2 0.1056(19) 0.0589(13) 0.0675(14) -0.0039(10) 0.0373(13) 0.0237(11)
F3 0.0861(16) 0.0939(17) 0.0620(13) 0.0013(12) 0.0327(11) -0.0340(13)
O1 0.0387(11) 0.0933(19) 0.0616(14) -0.0027(13) 0.0056(10) -0.0131(12)
O2 0.0792(18) 0.0560(15) 0.0677(16) -0.0198(12) 0.0027(14) 0.0183(12)
O3 0.0404(10) 0.0717(15) 0.0377(10) 0.0087(10) 0.0067(8) -0.0015(10)
C27 0.0611(18) 0.0420(15) 0.0391(15) -0.0001(12) 0.0122(13) 0.0006(13)
N1A 0.0382(16) 0.0401(13) 0.0425(13) -0.0044(11) 0.0157(13) 0.0014(13)
C1A 0.0475(18) 0.0399(15) 0.0456(19) -0.0087(13) 0.0174(15) -0.0038(13)
C2A 0.0427(17) 0.0419(17) 0.0445(18) -0.0054(12) 0.0149(14) -0.0049(12)
C3A 0.0386(15) 0.0361(14) 0.0383(14) 0.0006(11) 0.0118(11) 0.0043(12)
C4A 0.0448(18) 0.0410(15) 0.0453(15) -0.0110(12) 0.0132(13) -0.0010(13)
C5A 0.0385(16) 0.0433(15) 0.0484(16) -0.0052(13) 0.0101(14) -0.0065(14)

loop_
_atom_type_symbol
_atom_type_description
_atom_type_scat_dispersion_real
_atom_type_scat_dispersion_imag
_atom_type_scat_source
C C 0.0181 0.0091 'International Tables Vol C Tables 4.2.6.8 and 6.1.1.4'
H H 0.0000 0.0000 'International Tables Vol C Tables 4.2.6.8 and 6.1.1.4'
Ag Ag 0.1306 4.2820 'International Tables Vol C Tables 4.2.6.8 and 6.1.1.4'
F F 0.0727 0.0534 'International Tables Vol C Tables 4.2.6.8 and 6.1.1.4'
N N 0.0311 0.0180 'International Tables Vol C Tables 4.2.6.8 and 6.1.1.4'
O O 0.0492 0.0322 'International Tables Vol C Tables 4.2.6.8 and 6.1.1.4'
S S 0.3331 0.5567 'International Tables Vol C Tables 4.2.6.8 and 6.1.1.4'

loop_
_exptl_crystal_face_index_h
_exptl_crystal_face_index_k
_exptl_crystal_face_index_l
_exptl_crystal_face_perp_dist
-9 6 0 0.0740
-12 -2 7 0.2014
-11 -4 -4 0.1464
6 -7 -1 0.0747
5 6 6 0.1214
8 6 4 0.1264
7 7 3 0.1275
2 -8 4 0.0882
3 -5 -9 0.0926
13 3 -5 0.1396
11 5 -1 0.1328
5 4 9 0.1313
9 5 -7 0.1272
3 -1 -12 0.1012
1 0 12 0.1432
-6 -6 6 0.1612
5 6 -8 0.1246
8 -3 8 0.0976
6 -6 6 0.0810
9 -4 5 0.0996
2 8 0 0.1267
4 -6 6 0.0948
3 -3 11 0.1211
5 -7 -5 0.0833
6 -7 2 0.0703
3 -8 0 0.0807
6 5 8 0.1247
7 -6 4 0.0717
-8 3 10 0.1739
-9 -4 7 0.1851
-5 5 9 0.1635

loop_
_geom_angle_atom_site_label_1
_geom_angle_atom_site_label_2
_geom_angle_atom_site_label_3
_geom_angle
_geom_angle_site_symmetry_1
_geom_angle_site_symmetry_3
_geom_angle_publ_flag
N1B Ag1 N2 166.6(14) . . ?
N1B Ag1 O3 101.9(13) . . ?
N2 Ag1 O3 90.65(8) . . ?
N2 Ag1 N1A 171.09(11) . . ?
N1A Ag1 O3 98.26(10) . . ?
C1B N1B Ag1 125(2) . . ?
C1B N1B C5B 120.0 . . ?
C5B N1B Ag1 114(2) . . ?
N1B C1B H1B 120.0 . . ?
C2B C1B N1B 120.0 . . ?
C2B C1B H1B 120.0 . . ?
C1B C2B H2B 120.0 . . ?
C3B C2B C1B 120.0 . . ?
C3B C2B H2B 120.0 . . ?
C2B C3B C6B 115(3) . . ?
C4B C3B C2B 120.0 . . ?
C4B C3B C6B 124(3) . . ?
C3B C4B H4B 120.0 . . ?
C3B C4B C5B 120.0 . . ?
C5B C4B H4B 120.0 . . ?
N1B C5B H5B 120.0 . . ?
C4B C5B N1B 120.0 . . ?
C4B C5B H5B 120.0 . . ?
C14 N2 Ag1 122.05(19) . . ?
C14 N2 C18 116.4(3) . . ?
C18 N2 Ag1 121.4(2) . . ?
C7A C6A H6A 117.6 . . ?
C7A C6A C3A 124.8(3) . . ?
C3A C6A H6A 117.6 . . ?
C6A C7A H7A 117.6 . . ?
C6A C7A C8 124.9(3) . . ?
C8 C7A H7A 117.6 . . ?
C3B C6B H6B 106.9 . . ?
C7B C6B C3B 146(4) . . ?
C7B C6B H6B 106.9 . . ?
C6B C7B H7B 114.4 . . ?
C6B C7B C8 131(3) . . ?
C8 C7B H7B 114.4 . . ?
C9 C8 C7A 123.3(3) . . ?
C9 C8 C7B 97.3(16) . . ?
C13 C8 C7A 117.8(3) . . ?
C13 C8 C7B 143.4(17) . . ?
C13 C8 C9 118.9(3) . . ?
C8 C9 H9 120.1 . . ?
C10 C9 C8 119.8(3) . . ?
C10 C9 H9 120.1 . . ?
C9 C10 H10 120.0 . . ?
C11 C10 C9 120.0(3) . . ?
C11 C10 H10 120.0 . . ?
C10 C11 H11 119.7 . . ?
C12 C11 C10 120.5(3) . . ?
C12 C11 H11 119.7 . . ?
C11 C12 H12 119.8 . . ?
C11 C12 C13 120.3(3) . . ?
C13 C12 H12 119.8 . . ?
C8 C13 H13 119.8 . . ?
C12 C13 C8 120.4(3) . . ?
C12 C13 H13 119.8 . . ?
N2 C14 H14 118.3 . . ?
N2 C14 C15 123.4(3) . . ?
C15 C14 H14 118.3 . . ?
C14 C15 H15 120.0 . . ?
C14 C15 C16 120.1(3) . . ?
C16 C15 H15 120.0 . . ?
C15 C16 C17 116.6(3) . . ?
C15 C16 C19 120.2(3) . . ?
C17 C16 C19 123.3(3) . . ?
C16 C17 H17 119.9 . . ?
C18 C17 C16 120.2(3) . . ?
C18 C17 H17 119.9 . . ?
N2 C18 C17 123.2(3) . . ?
N2 C18 H18 118.4 . . ?
C17 C18 H18 118.4 . . ?
C16 C19 H19 117.7 . . ?
C20 C19 C16 124.6(3) . . ?
C20 C19 H19 117.7 . . ?
C19 C20 H20 116.0 . . ?
C19 C20 C21 128.0(3) . . ?
C21 C20 H20 116.0 . . ?
C22 C21 C20 123.7(3) . . ?
C22 C21 C26 118.3(3) . . ?
C26 C21 C20 117.9(3) . . ?
C21 C22 H22 120.0 . . ?
C23 C22 C21 120.1(3) . . ?
C23 C22 H22 120.0 . . ?
C22 C23 H23 119.6 . . ?
C24 C23 C22 120.9(3) . . ?
C24 C23 H23 119.6 . . ?
C23 C24 H24 120.3 . . ?
C23 C24 C25 119.5(3) . . ?
C25 C24 H24 120.3 . . ?
C24 C25 H25 119.9 . . ?
C26 C25 C24 120.2(3) . . ?
C26 C25 H25 119.9 . . ?
C21 C26 H26 119.5 . . ?
C25 C26 C21 121.0(3) . . ?
C25 C26 H26 119.5 . . ?
O1 S1 O3 114.55(15) . . ?
O1 S1 C27 103.98(15) . . ?
O2 S1 O1 115.76(18) . . ?
O2 S1 O3 114.05(16) . . ?
O2 S1 C27 102.69(16) . . ?
O3 S1 C27 103.58(14) . . ?
S1 O3 Ag1 111.53(13) . . ?
F1 C27 S1 111.2(2) . . ?
F2 C27 S1 112.3(2) . . ?
F2 C27 F1 107.1(3) . . ?
F2 C27 F3 108.0(3) . . ?
F3 C27 S1 110.9(2) . . ?
F3 C27 F1 107.2(3) . . ?
C1A N1A Ag1 119.7(2) . . ?
C1A N1A C5A 116.1(3) . . ?
C5A N1A Ag1 124.2(2) . . ?
N1A C1A H1A 118.0 . . ?
N1A C1A C2A 124.0(3) . . ?
C2A C1A H1A 118.0 . . ?
C1A C2A H2A 119.9 . . ?
C1A C2A C3A 120.2(3) . . ?
C3A C2A H2A 119.9 . . ?
C2A C3A C6A 119.6(3) . . ?
C2A C3A C4A 116.3(3) . . ?
C4A C3A C6A 124.1(3) . . ?
C3A C4A H4A 119.9 . . ?
C5A C4A C3A 120.2(3) . . ?
C5A C4A H4A 119.9 . . ?
N1A C5A C4A 123.3(3) . . ?
N1A C5A H5A 118.4 . . ?
C4A C5A H5A 118.4 . . ?

loop_
_geom_bond_atom_site_label_1
_geom_bond_atom_site_label_2
_geom_bond_distance
_geom_bond_site_symmetry_2
_geom_bond_publ_flag
Ag1 N1B 1.93(3) . ?
Ag1 N2 2.132(2) . ?
Ag1 O3 2.753(2) . ?
Ag1 N1A 2.152(3) . ?
N1B C1B 1.3900 . ?
N1B C5B 1.3900 . ?
C1B H1B 0.9300 . ?
C1B C2B 1.3900 . ?
C2B H2B 0.9300 . ?
C2B C3B 1.3900 . ?
C3B C4B 1.3900 . ?
C3B C6B 1.51(2) . ?
C4B H4B 0.9300 . ?
C4B C5B 1.3900 . ?
C5B H5B 0.9300 . ?
N2 C14 1.342(4) . ?
N2 C18 1.353(4) . ?
C6A H6A 0.9300 . ?
C6A C7A 1.328(4) . ?
C6A C3A 1.470(4) . ?
C7A H7A 0.9300 . ?
C7A C8 1.472(4) . ?
C6B H6B 0.9300 . ?
C6B C7B 1.33(3) . ?
C7B H7B 0.9300 . ?
C7B C8 1.52(2) . ?
C8 C9 1.404(4) . ?
C8 C13 1.392(4) . ?
C9 H9 0.9300 . ?
C9 C10 1.386(4) . ?
C10 H10 0.9300 . ?
C10 C11 1.379(5) . ?
C11 H11 0.9300 . ?
C11 C12 1.369(5) . ?
C12 H12 0.9300 . ?
C12 C13 1.378(4) . ?
C13 H13 0.9300 . ?
C14 H14 0.9300 . ?
C14 C15 1.376(4) . ?
C15 H15 0.9300 . ?
C15 C16 1.388(4) . ?
C16 C17 1.393(4) . ?
C16 C19 1.461(4) . ?
C17 H17 0.9300 . ?
C17 C18 1.368(4) . ?
C18 H18 0.9300 . ?
C19 H19 0.9300 . ?
C19 C20 1.331(4) . ?
C20 H20 0.9300 . ?
C20 C21 1.464(4) . ?
C21 C22 1.392(4) . ?
C21 C26 1.396(4) . ?
C22 H22 0.9300 . ?
C22 C23 1.386(4) . ?
C23 H23 0.9300 . ?
C23 C24 1.376(5) . ?
C24 H24 0.9300 . ?
C24 C25 1.379(5) . ?
C25 H25 0.9300 . ?
C25 C26 1.379(4) . ?
C26 H26 0.9300 . ?
S1 O1 1.434(2) . ?
S1 O2 1.430(3) . ?
S1 O3 1.439(2) . ?
S1 C27 1.820(3) . ?
F1 C27 1.328(4) . ?
F2 C27 1.318(4) . ?
F3 C27 1.323(4) . ?
N1A C1A 1.345(4) . ?
N1A C5A 1.347(4) . ?
C1A H1A 0.9300 . ?
C1A C2A 1.372(5) . ?
C2A H2A 0.9300 . ?
C2A C3A 1.389(4) . ?
C3A C4A 1.395(4) . ?
C4A H4A 0.9300 . ?
C4A C5A 1.381(4) . ?
C5A H5A 0.9300 . ?

loop_
_geom_torsion_atom_site_label_1
_geom_torsion_atom_site_label_2
_geom_torsion_atom_site_label_3
_geom_torsion_atom_site_label_4
_geom_torsion
_geom_torsion_site_symmetry_1
_geom_torsion_site_symmetry_2
_geom_torsion_site_symmetry_3
_geom_torsion_site_symmetry_4
_geom_torsion_publ_flag
Ag1 N1B C1B C2B -171(4) . . . . ?
Ag1 N1B C5B C4B 172(4) . . . . ?
Ag1 N2 C14 C15 -177.9(2) . . . . ?
Ag1 N2 C18 C17 177.6(2) . . . . ?
Ag1 N1A C1A C2A 178.9(3) . . . . ?
Ag1 N1A C5A C4A -178.3(3) . . . . ?
N1B C1B C2B C3B 0.0 . . . . ?
C1B N1B C5B C4B 0.0 . . . . ?
C1B C2B C3B C4B 0.0 . . . . ?
C1B C2B C3B C6B -168(4) . . . . ?
C2B C3B C4B C5B 0.0 . . . . ?
C2B C3B C6B C7B -30(9) . . . . ?
C3B C4B C5B N1B 0.0 . . . . ?
C3B C6B C7B C8 -172(5) . . . . ?
C4B C3B C6B C7B 163(6) . . . . ?
C5B N1B C1B C2B 0.0 . . . . ?
N2 C14 C15 C16 0.6(4) . . . . ?
C6A C7A C8 C9 -14.4(5) . . . . ?
C6A C7A C8 C13 165.1(3) . . . . ?
C6A C3A C4A C5A 180.0(3) . . . . ?
C7A C6A C3A C2A 170.3(3) . . . . ?
C7A C6A C3A C4A -9.6(5) . . . . ?
C7A C8 C9 C10 178.3(3) . . . . ?
C7A C8 C13 C12 -177.7(3) . . . . ?
C6B C3B C4B C5B 167(4) . . . . ?
C6B C7B C8 C9 174(5) . . . . ?
C6B C7B C8 C13 -15(7) . . . . ?
C7B C8 C9 C10 173.4(19) . . . . ?
C7B C8 C13 C12 -169(3) . . . . ?
C8 C9 C10 C11 0.1(4) . . . . ?
C9 C8 C13 C12 1.8(4) . . . . ?
C9 C10 C11 C12 0.3(5) . . . . ?
C10 C11 C12 C13 0.3(5) . . . . ?
C11 C12 C13 C8 -1.4(5) . . . . ?
C13 C8 C9 C10 -1.1(4) . . . . ?
C14 N2 C18 C17 1.4(4) . . . . ?
C14 C15 C16 C17 0.9(4) . . . . ?
C14 C15 C16 C19 179.0(3) . . . . ?
C15 C16 C17 C18 -1.2(4) . . . . ?
C15 C16 C19 C20 178.6(3) . . . . ?
C16 C17 C18 N2 0.1(5) . . . . ?
C16 C19 C20 C21 177.1(3) . . . . ?
C17 C16 C19 C20 -3.3(5) . . . . ?
C18 N2 C14 C15 -1.7(4) . . . . ?
C19 C16 C17 C18 -179.3(3) . . . . ?
C19 C20 C21 C22 7.2(5) . . . . ?
C19 C20 C21 C26 -170.9(3) . . . . ?
C20 C21 C22 C23 -176.0(3) . . . . ?
C20 C21 C26 C25 174.9(3) . . . . ?
C21 C22 C23 C24 0.4(5) . . . . ?
C22 C21 C26 C25 -3.3(4) . . . . ?
C22 C23 C24 C25 -1.8(5) . . . . ?
C23 C24 C25 C26 0.6(5) . . . . ?
C24 C25 C26 C21 2.0(5) . . . . ?
C26 C21 C22 C23 2.1(5) . . . . ?
O1 S1 O3 Ag1 -140.88(14) . . . . ?
O1 S1 C27 F1 50.4(3) . . . . ?
O1 S1 C27 F2 -69.5(3) . . . . ?
O1 S1 C27 F3 169.6(2) . . . . ?
O2 S1 O3 Ag1 -4.24(19) . . . . ?
O2 S1 C27 F1 -70.6(3) . . . . ?
O2 S1 C27 F2 169.5(3) . . . . ?
O2 S1 C27 F3 48.6(3) . . . . ?
O3 S1 C27 F1 170.5(2) . . . . ?
O3 S1 C27 F2 50.5(3) . . . . ?
O3 S1 C27 F3 -70.4(3) . . . . ?
C27 S1 O3 Ag1 106.57(13) . . . . ?
N1A C1A C2A C3A -0.8(5) . . . . ?
C1A N1A C5A C4A 0.0(5) . . . . ?
C1A C2A C3A C6A -179.5(3) . . . . ?
C1A C2A C3A C4A 0.4(5) . . . . ?
C2A C3A C4A C5A 0.1(5) . . . . ?
C3A C6A C7A C8 -178.8(3) . . . . ?
C3A C4A C5A N1A -0.3(5) . . . . ?
C5A N1A C1A C2A 0.5(5) . . . . ?

loop_
_exptl_oxdiff_crystal_face_indexfrac_h
_exptl_oxdiff_crystal_face_indexfrac_k
_exptl_oxdiff_crystal_face_indexfrac_l
_exptl_oxdiff_crystal_face_x
_exptl_oxdiff_crystal_face_y
_exptl_oxdiff_crystal_face_z
-9.0525 6.2967 -0.3545 -0.5830 -0.7602 0.2867
-12.4502 -1.7549 6.6639 0.3541 -0.8546 -0.3797
-10.8328 -3.7905 -4.2342 -0.2760 -0.3620 -0.8904
6.2133 -7.4103 -0.7956 0.5152 0.6711 -0.5331
5.2017 6.1877 5.8920 0.1422 -0.1075 0.9840
7.9100 5.8871 4.1411 0.0854 0.1135 0.9899
6.7388 6.6959 3.2537 -0.0504 0.0401 0.9979
2.3501 -7.6292 3.6862 0.7791 0.3225 -0.5376
2.9325 -5.3192 -8.9972 -0.2664 0.6399 -0.7208
12.5626 2.9058 -5.2535 -0.3211 0.7755 0.5436
11.1260 5.1784 -1.2777 -0.2012 0.4875 0.8496
4.6200 4.4532 8.6263 0.4350 -0.1549 0.8870
8.5878 5.3077 -6.5531 -0.6373 0.4893 0.5954
2.7730 -1.1905 -11.7507 -0.7218 0.5525 -0.4168
0.6435 -0.0479 11.6975 0.8584 -0.3039 0.4132
-5.5739 -6.4396 6.3533 0.7491 -0.2640 -0.6075
4.8265 5.7354 -8.0024 -0.8388 0.2958 0.4571
7.9924 -3.4036 7.5572 0.9045 0.3756 0.2020
6.0015 -5.6217 6.3519 0.9165 0.3801 -0.1244
9.4610 -4.3218 5.2292 0.8207 0.5649 0.0850
1.9966 8.1465 -0.0993 -0.4705 -0.1941 0.8608
3.7843 -6.3077 6.4552 0.9244 0.2741 -0.2651
3.2167 -2.5151 10.5327 0.9745 -0.0246 0.2229
4.8945 -7.0856 -4.9911 0.1679 0.7048 -0.6893
6.3136 -7.1660 1.8150 0.6903 0.5909 -0.4176
2.7798 -8.0661 0.0295 0.5504 0.4717 -0.6889
6.0196 4.5673 7.7740 0.3929 -0.0526 0.9181
6.9050 -6.4999 3.6605 0.7935 0.5456 -0.2696
-8.1325 2.9558 9.6531 0.3612 -0.8717 0.3312
-9.3593 -4.3780 7.4044 0.6269 -0.5951 -0.5028
-5.0034 4.5604 9.4741 0.3085 -0.7456 0.5907
